data_4082275
loop_
_publ_author_name
'Dragonetti, Claudia'
'Carlucci, Lucia'
'D'Alfonso, Giuseppe'
'Lucenti, Elena'
'Macchi, Piero'
'Roberto, Dominique'
'Sironi, Angelo'
'Ugo, Renato'

_publ_section_title
;
 Synthesis, Spectroscopic, and X-ray Characterization of Rhenium Carbonyl
 Complexes with Different Silsesquioxanes, as Models That Mimic the
 Chemical Behavior and the Topology of the Silica Surface
;
_journal_coden_ASTM ORGND7
_journal_issue 9
_journal_name_full Organometallics
_journal_page_first 2668
_journal_page_last 2676
_journal_paper_doi 10.1021/om800991s
_journal_volume 28
_journal_year 2009
_chemical_formula_sum 'C50 H77 O21 Re2 Si8'
_chemical_formula_weight 1611.23
_space_group_IT_number 2
_symmetry_space_group_name_Hall '-P 1'
_symmetry_space_group_name_H-M 'P -1'
_atom_sites_solution_hydrogens geom
_atom_sites_solution_primary direct
_atom_sites_solution_secondary difmap
_audit_conform_dict_location ftp://ftp.iucr.org/pub/cif_core.dic
_audit_conform_dict_name cif_core.dic
_audit_conform_dict_version 2.3
_audit_creation_date 2008-10-09T18:13:20-00:00
_audit_creation_method 'WinGX routine CIF_UPDATE'
_cell_angle_alpha 111.662(5)
_cell_angle_beta 99.928(5)
_cell_angle_gamma 96.807(5)
_cell_formula_units_Z 4
_cell_length_a 16.628(5)
_cell_length_b 21.022(5)
_cell_length_c 21.850(5)
_cell_measurement_temperature 293(2)
_cell_volume 6852(3)
_computing_structure_refinement 'SHELXL-97 (Sheldrick, 1997)'
_diffrn_ambient_temperature 293(2)
_diffrn_measured_fraction_theta_full 0.999
_diffrn_measured_fraction_theta_max 0.999
_diffrn_radiation_monochromator graphite
_diffrn_radiation_type MoK\a
_diffrn_radiation_wavelength 0.71069
_diffrn_reflns_av_R_equivalents 0.0428
_diffrn_reflns_av_unetI/netI 0.0392
_diffrn_reflns_limit_h_max 18
_diffrn_reflns_limit_h_min -18
_diffrn_reflns_limit_k_max 23
_diffrn_reflns_limit_k_min -23
_diffrn_reflns_limit_l_max 24
_diffrn_reflns_limit_l_min -24
_diffrn_reflns_number 79763
_diffrn_reflns_theta_full 23.27
_diffrn_reflns_theta_max 23.27
_diffrn_reflns_theta_min 1.03
_exptl_absorpt_coefficient_mu 3.735
_exptl_absorpt_correction_T_max 0.3733
_exptl_absorpt_correction_T_min 0.3642
_exptl_absorpt_correction_type sphere
_exptl_absorpt_process_details
;
        Interpolation using  Int.Tab. Vol. C (1992) p. 523,Tab. 6.3.3.3
        for values of muR in the range 0-2.5, and Int.Tab. Vol.II (1959)
        p.302; Table 5.3.6 B for muR in the range 2.6-10.0.
The interpolation procedure of C.W.Dwiggins Jr (Acta Cryst.(1975)
        A31,146-148) is used with some modification.
;
_exptl_crystal_density_diffrn 1.562
_exptl_crystal_density_method 'not measured'
_exptl_crystal_F_000 3228
_exptl_crystal_size_max 0.3
_exptl_crystal_size_mid 0.2
_exptl_crystal_size_min 0.1
_refine_diff_density_max 1.268
_refine_diff_density_min -0.851
_refine_diff_density_rms 0.192
_refine_ls_extinction_method none
_refine_ls_goodness_of_fit_ref 1.054
_refine_ls_hydrogen_treatment constr
_refine_ls_matrix_type full
_refine_ls_number_parameters 959
_refine_ls_number_reflns 19709
_refine_ls_number_restraints 108
_refine_ls_restrained_S_all 1.062
_refine_ls_R_factor_all 0.0891
_refine_ls_R_factor_gt 0.0548
_refine_ls_shift/su_max 0.156
_refine_ls_shift/su_mean 0.004
_refine_ls_structure_factor_coef Fsqd
_refine_ls_weighting_details 'calc w=1/[\s^2^(Fo^2^)+(0.0954P)^2^+34.9511P] where P=(Fo^2^+2Fc^2^)/3'
_refine_ls_weighting_scheme calc
_refine_ls_wR_factor_gt 0.1497
_refine_ls_wR_factor_ref 0.1841
_reflns_number_gt 13841
_reflns_number_total 19709
_reflns_threshold_expression >2sigma(I)
_cod_duplicate_entry 4068629
_cod_data_source_file om800991ssup2.cif
_cod_data_source_block 6
_cod_database_code 4082275

loop_
_symmetry_equiv_pos_as_xyz
'x, y, z'
'-x, -y, -z'

loop_
_atom_site_label
_atom_site_type_symbol
_atom_site_fract_x
_atom_site_fract_y
_atom_site_fract_z
_atom_site_U_iso_or_equiv
_atom_site_adp_type
_atom_site_occupancy
_atom_site_symmetry_multiplicity
_atom_site_calc_flag
_atom_site_refinement_flags
C11 C 0.4942(7) 0.3980(6) 0.4771(6) 0.069(3) Uani 1 1 d D
C12 C 0.6418(8) 0.4492(6) 0.5689(7) 0.086(4) Uani 1 1 d D
C13 C 0.5151(8) 0.3879(8) 0.6001(7) 0.084(4) Uani 1 1 d D
C14 C 0.6220(7) 0.3360(6) 0.4459(5) 0.064(3) Uani 1 1 d D
C21 C 0.5828(10) 0.1410(6) 0.5350(8) 0.095(4) Uani 1 1 d D
C22 C 0.5606(8) 0.2608(7) 0.6288(7) 0.084(4) Uani 1 1 d D
C23 C 0.6750(9) 0.2134(7) 0.4799(8) 0.094(4) Uani 1 1 d D
C24 C 0.7110(9) 0.2414(8) 0.6098(9) 0.116(6) Uani 1 1 d D
C31 C 0.9743(8) 0.3744(6) 0.6146(6) 0.076(3) Uani 1 1 d D
C32 C 1.0095(7) 0.4993(7) 0.6016(7) 0.080(4) Uani 1 1 d D
C33 C 0.8553(8) 0.4249(8) 0.5561(6) 0.093(4) Uani 1 1 d D
C34 C 0.8871(8) 0.5481(6) 0.6633(8) 0.087(4) Uani 1 1 d D
C41 C 0.9282(10) 0.4650(10) 0.8580(8) 0.118(6) Uani 1 1 d D
C42 C 0.9338(9) 0.3571(7) 0.7414(7) 0.088(4) Uani 1 1 d D
C43 C 0.7870(8) 0.4023(9) 0.7648(9) 0.117(6) Uani 1 1 d D
C44 C 0.8544(13) 0.5324(9) 0.7920(9) 0.131(7) Uani 1 1 d D
C121 C 0.3451(6) 0.2904(6) 0.2888(5) 0.071(3) Uiso 1 1 d D
H121 H 0.3495 0.3376 0.3226 0.085 Uiso 1 1 calc R
C122 C 0.4305(7) 0.2853(7) 0.2727(7) 0.085(4) Uiso 1 1 d D
H12A H 0.4294 0.2375 0.2432 0.102 Uiso 1 1 calc R
H12B H 0.4716 0.2967 0.3145 0.102 Uiso 1 1 calc R
C123 C 0.4576(10) 0.3336(8) 0.2389(8) 0.117(5) Uiso 1 1 d D
H12C H 0.5116 0.3272 0.2292 0.141 Uiso 1 1 calc R
H12D H 0.4628 0.3818 0.2693 0.141 Uiso 1 1 calc R
C124 C 0.3935(9) 0.3171(11) 0.1731(8) 0.140(7) Uiso 1 1 d D
H12E H 0.4109 0.3473 0.1512 0.168 Uiso 1 1 calc R
H12F H 0.3882 0.269 0.1422 0.168 Uiso 1 1 calc R
C125 C 0.3103(10) 0.3294(8) 0.1913(9) 0.120(6) Uiso 1 1 d D
H12G H 0.2686 0.3204 0.1506 0.144 Uiso 1 1 calc R
H12H H 0.3162 0.3778 0.2218 0.144 Uiso 1 1 calc R
C126 C 0.2816(8) 0.2816(7) 0.2252(6) 0.096(4) Uiso 1 1 d D
H12I H 0.2296 0.2915 0.2373 0.115 Uiso 1 1 calc R
H12J H 0.271 0.2335 0.193 0.115 Uiso 1 1 calc R
C131 C 0.4711(7) -0.0007(5) 0.3612(6) 0.072(3) Uiso 1 1 d D
H131 H 0.4906 0.0003 0.4065 0.086 Uiso 1 1 calc R
C132 C 0.5437(8) 0.0374(7) 0.3452(8) 0.101(4) Uiso 1 1 d D
H13A H 0.5575 0.0859 0.3768 0.121 Uiso 1 1 calc R
H13B H 0.5263 0.0362 0.3 0.121 Uiso 1 1 calc R
C133 C 0.6221(10) 0.0056(9) 0.3492(10) 0.146(7) Uiso 1 1 d D
H13C H 0.6661 0.0305 0.3377 0.175 Uiso 1 1 calc R
H13D H 0.6422 0.0077 0.3944 0.175 Uiso 1 1 calc R
C134 C 0.5955(11) -0.0698(8) 0.2981(10) 0.139(7) Uiso 1 1 d D
H13E H 0.6428 -0.0925 0.2996 0.167 Uiso 1 1 calc R
H13F H 0.5801 -0.0701 0.2531 0.167 Uiso 1 1 calc R
C135 C 0.5229(10) -0.1126(10) 0.3091(11) 0.144(7) Uiso 1 1 d D
H13G H 0.5401 -0.1182 0.3512 0.172 Uiso 1 1 calc R
H13H H 0.5074 -0.1587 0.2725 0.172 Uiso 1 1 calc R
C136 C 0.4474(9) -0.0771(6) 0.3116(8) 0.116(5) Uiso 1 1 d D
H13I H 0.4235 -0.0799 0.2667 0.139 Uiso 1 1 calc R
H13J H 0.4055 -0.1018 0.3251 0.139 Uiso 1 1 calc R
C141 C 0.2557(6) 0.2360(6) 0.5923(5) 0.064(3) Uiso 1 1 d D
H141 H 0.2751 0.2865 0.6078 0.077 Uiso 1 1 calc R
C142 C 0.3123(8) 0.2114(7) 0.6380(6) 0.091(4) Uiso 1 1 d D
H14A H 0.3692 0.2208 0.6337 0.109 Uiso 1 1 calc R
H14B H 0.2952 0.1613 0.6234 0.109 Uiso 1 1 calc R
C143 C 0.3093(10) 0.2478(10) 0.7121(7) 0.137(6) Uiso 1 1 d D
H14C H 0.3446 0.2302 0.7398 0.164 Uiso 1 1 calc R
H14D H 0.3295 0.2976 0.7279 0.164 Uiso 1 1 calc R
C144 C 0.2196(9) 0.2336(10) 0.7182(9) 0.136(6) Uiso 1 1 d D
H14E H 0.2014 0.1839 0.7052 0.164 Uiso 1 1 calc R
H14F H 0.2174 0.2572 0.7652 0.164 Uiso 1 1 calc R
C145 C 0.1605(11) 0.2579(9) 0.6745(7) 0.125(6) Uiso 1 1 d D
H14G H 0.1744 0.3084 0.6904 0.15 Uiso 1 1 calc R
H14H H 0.1038 0.245 0.6775 0.15 Uiso 1 1 calc R
C146 C 0.1671(7) 0.2243(8) 0.6010(7) 0.106(5) Uiso 1 1 d D
H14I H 0.1455 0.1745 0.5837 0.127 Uiso 1 1 calc R
H14J H 0.1326 0.2432 0.5742 0.127 Uiso 1 1 calc R
C151 C 0.1948(9) -0.0275(7) 0.4592(7) 0.090(4) Uiso 1 1 d D
H151 H 0.2441 -0.0352 0.4851 0.107 Uiso 1 1 calc R
C152 C 0.1454(15) -0.0971(9) 0.4051(11) 0.187(10) Uiso 1 1 d D
H15A H 0.1782 -0.1178 0.3731 0.224 Uiso 1 1 calc R
H15B H 0.0948 -0.0905 0.3806 0.224 Uiso 1 1 calc R
C153 C 0.1241(19) -0.1447(15) 0.4415(15) 0.251(15) Uiso 1 1 d D
H15C H 0.0986 -0.1917 0.4089 0.301 Uiso 1 1 calc R
H15D H 0.174 -0.1466 0.4706 0.301 Uiso 1 1 calc R
C154 C 0.0638(14) -0.1131(12) 0.4832(12) 0.171(9) Uiso 1 1 d D
H15E H 0.0218 -0.0983 0.4576 0.206 Uiso 1 1 calc R
H15F H 0.0364 -0.146 0.4984 0.206 Uiso 1 1 calc R
C155 C 0.1200(16) -0.0511(12) 0.5425(12) 0.200(11) Uiso 1 1 d D
H15G H 0.1713 -0.0626 0.5603 0.241 Uiso 1 1 calc R
H15H H 0.0922 -0.0312 0.5786 0.241 Uiso 1 1 calc R
C156 C 0.1347(17) -0.0031(14) 0.5047(13) 0.227(13) Uiso 1 1 d D
H15I H 0.082 -0.0034 0.4773 0.273 Uiso 1 1 calc R
H15J H 0.1574 0.0444 0.5373 0.273 Uiso 1 1 calc R
C161 C 0.2846(9) 0.0233(8) 0.1530(7) 0.100(4) Uiso 1 1 d D
H161 H 0.2638 -0.027 0.1375 0.12 Uiso 1 1 calc R
C162 C 0.2304(14) 0.0496(12) 0.1069(10) 0.175(9) Uiso 1 1 d D
H16A H 0.2505 0.0992 0.1205 0.21 Uiso 1 1 calc R
H16B H 0.1735 0.043 0.1118 0.21 Uiso 1 1 calc R
C163 C 0.2319(16) 0.0103(15) 0.0321(11) 0.218(12) Uiso 1 1 d D
H16C H 0.2148 -0.0397 0.0179 0.262 Uiso 1 1 calc R
H16D H 0.1954 0.0255 0.0028 0.262 Uiso 1 1 calc R
C164 C 0.3226(16) 0.0296(15) 0.0305(15) 0.216(12) Uiso 1 1 d D
H16E H 0.3444 0.0792 0.0554 0.259 Uiso 1 1 calc R
H16F H 0.3292 0.0159 -0.0156 0.259 Uiso 1 1 calc R
C165 C 0.365(2) -0.0130(15) 0.0653(14) 0.241(14) Uiso 1 1 d D
H16G H 0.4191 -0.018 0.0559 0.289 Uiso 1 1 calc R
H16H H 0.3307 -0.0588 0.052 0.289 Uiso 1 1 calc R
C166 C 0.3717(13) 0.0335(18) 0.1403(15) 0.258(15) Uiso 1 1 d D
H16I H 0.4103 0.0198 0.1696 0.31 Uiso 1 1 calc R
H16J H 0.3917 0.0821 0.1494 0.31 Uiso 1 1 calc R
C171 C 0.0706(6) 0.2610(6) 0.3835(4) 0.058(3) Uiso 1 1 d D
H171 H 0.0961 0.3108 0.407 0.07 Uiso 1 1 calc R
C172 C 0.0118(6) 0.2442(6) 0.4247(6) 0.073(3) Uiso 1 1 d D
H17A H 0.0433 0.2556 0.4703 0.088 Uiso 1 1 calc R
H17B H -0.0116 0.1946 0.4044 0.088 Uiso 1 1 calc R
C173 C -0.0593(7) 0.2848(7) 0.4280(6) 0.087(4) Uiso 1 1 d D
H17C H -0.0976 0.2697 0.451 0.104 Uiso 1 1 calc R
H17D H -0.0368 0.3343 0.4536 0.104 Uiso 1 1 calc R
C174 C -0.1057(8) 0.2726(9) 0.3569(6) 0.109(5) Uiso 1 1 d D
H17E H -0.1334 0.224 0.3333 0.131 Uiso 1 1 calc R
H17F H -0.1481 0.3009 0.36 0.131 Uiso 1 1 calc R
C175 C -0.0479(8) 0.2907(7) 0.3164(7) 0.094(4) Uiso 1 1 d D
H17G H -0.0245 0.3404 0.3374 0.113 Uiso 1 1 calc R
H17H H -0.0794 0.2799 0.2709 0.113 Uiso 1 1 calc R
C176 C 0.0225(7) 0.2500(6) 0.3131(5) 0.076(3) Uiso 1 1 d D
H17I H -0.0006 0.2006 0.2874 0.091 Uiso 1 1 calc R
H17J H 0.0605 0.2648 0.2897 0.091 Uiso 1 1 calc R
C181 C 0.0188(9) -0.0023(8) 0.2496(8) 0.100(4) Uiso 1 1 d D
H181 H 0.0271 -0.0506 0.2356 0.12 Uiso 1 1 calc R
C182 C -0.0449(13) 0.0013(13) 0.2925(11) 0.175(9) Uiso 1 1 d D
H18A H -0.0564 0.0481 0.3087 0.21 Uiso 1 1 calc R
H18B H -0.0213 -0.0075 0.3317 0.21 Uiso 1 1 calc R
C183 C -0.1277(16) -0.0515(15) 0.2539(15) 0.231(13) Uiso 1 1 d D
H18C H -0.12 -0.0986 0.2463 0.277 Uiso 1 1 calc R
H18D H -0.1699 -0.0411 0.2797 0.277 Uiso 1 1 calc R
C184 C -0.154(2) -0.045(2) 0.1866(17) 0.33(2) Uiso 1 1 d D
H18E H -0.1605 0.0025 0.1944 0.39 Uiso 1 1 calc R
H18F H -0.2071 -0.0761 0.161 0.39 Uiso 1 1 calc R
C185 C -0.087(2) -0.0639(17) 0.1470(19) 0.294(19) Uiso 1 1 d D
H18G H -0.1076 -0.0727 0.0997 0.353 Uiso 1 1 calc R
H18H H -0.0678 -0.1044 0.1503 0.353 Uiso 1 1 calc R
C186 C -0.0187(18) 0.0028(16) 0.1835(11) 0.225(13) Uiso 1 1 d D
H18I H 0.0227 0.0033 0.1572 0.27 Uiso 1 1 calc R
H18J H -0.0421 0.0445 0.1917 0.27 Uiso 1 1 calc R
C221 C 1.2497(6) 0.5189(4) 0.6532(5) 0.058(3) Uiso 1 1 d D
H221 H 1.2172 0.5405 0.6273 0.07 Uiso 1 1 calc R
C222 C 1.2095(7) 0.4410(5) 0.6234(5) 0.067(3) Uiso 1 1 d D
H22A H 1.2406 0.418 0.6478 0.08 Uiso 1 1 calc R
H22B H 1.1531 0.436 0.6297 0.08 Uiso 1 1 calc R
C223 C 1.2071(7) 0.4054(7) 0.5483(5) 0.080(3) Uiso 1 1 d D
H22C H 1.1718 0.4253 0.523 0.096 Uiso 1 1 calc R
H22D H 1.1836 0.356 0.5321 0.096 Uiso 1 1 calc R
C224 C 1.2948(7) 0.4147(6) 0.5363(7) 0.093(4) Uiso 1 1 d D
H22E H 1.2917 0.395 0.488 0.112 Uiso 1 1 calc R
H22F H 1.3279 0.3894 0.5566 0.112 Uiso 1 1 calc R
C225 C 1.3374(9) 0.4919(6) 0.5666(5) 0.092(4) Uiso 1 1 d D
H22G H 1.3086 0.5158 0.5419 0.11 Uiso 1 1 calc R
H22H H 1.3943 0.4956 0.5613 0.11 Uiso 1 1 calc R
C226 C 1.3380(6) 0.5276(6) 0.6419(5) 0.072(3) Uiso 1 1 d D
H22I H 1.3725 0.5075 0.6674 0.086 Uiso 1 1 calc R
H22J H 1.362 0.5769 0.6583 0.086 Uiso 1 1 calc R
C231 C 1.0341(8) 0.7552(6) 0.8848(6) 0.080(3) Uiso 1 1 d D
H231 H 0.9981 0.7388 0.8392 0.096 Uiso 1 1 calc R
C232 C 0.9766(10) 0.7467(9) 0.9300(9) 0.127(6) Uiso 1 1 d D
H23A H 1.0101 0.7561 0.9746 0.152 Uiso 1 1 calc R
H23B H 0.9463 0.6987 0.9111 0.152 Uiso 1 1 calc R
C233 C 0.9143(11) 0.7956(8) 0.9370(11) 0.145(7) Uiso 1 1 d D
H23C H 0.8768 0.7829 0.8932 0.174 Uiso 1 1 calc R
H23D H 0.8813 0.7902 0.968 0.174 Uiso 1 1 calc R
C234 C 0.9588(13) 0.8716(9) 0.9633(10) 0.156(8) Uiso 1 1 d D
H23E H 0.9189 0.9022 0.9682 0.188 Uiso 1 1 calc R
H23F H 0.9969 0.8852 1.0069 0.188 Uiso 1 1 calc R
C235 C 1.0060(13) 0.8758(12) 0.9109(11) 0.168(9) Uiso 1 1 d D
H23G H 1.0323 0.924 0.9238 0.202 Uiso 1 1 calc R
H23H H 0.9667 0.8608 0.8675 0.202 Uiso 1 1 calc R
C236 C 1.0727(11) 0.8309(7) 0.9028(11) 0.148(7) Uiso 1 1 d D
H23I H 1.0991 0.8339 0.8675 0.177 Uiso 1 1 calc R
H23J H 1.1152 0.8482 0.9448 0.177 Uiso 1 1 calc R
C241 C 1.1580(8) 0.4466(6) 0.9385(6) 0.077(3) Uiso 1 1 d D
H241 H 1.1038 0.4507 0.9497 0.092 Uiso 1 1 calc R
C242 C 1.1451(12) 0.3752(7) 0.8806(8) 0.125(6) Uiso 1 1 d D
H24A H 1.1954 0.3709 0.8639 0.15 Uiso 1 1 calc R
H24B H 1.1004 0.3715 0.8437 0.15 Uiso 1 1 calc R
C243 C 1.1235(14) 0.3152(12) 0.9029(12) 0.193(10) Uiso 1 1 d D
H24C H 1.0693 0.3151 0.9137 0.232 Uiso 1 1 calc R
H24D H 1.1212 0.2708 0.8663 0.232 Uiso 1 1 calc R
C244 C 1.1898(14) 0.3249(11) 0.9648(10) 0.167(8) Uiso 1 1 d D
H24E H 1.1764 0.2866 0.9784 0.2 Uiso 1 1 calc R
H24F H 1.2431 0.3227 0.9526 0.2 Uiso 1 1 calc R
C245 C 1.1978(15) 0.3935(9) 1.0248(10) 0.169(9) Uiso 1 1 d D
H24G H 1.2418 0.3975 1.0623 0.202 Uiso 1 1 calc R
H24H H 1.1461 0.3952 1.0396 0.202 Uiso 1 1 calc R
C246 C 1.2182(10) 0.4540(9) 1.0031(7) 0.121(6) Uiso 1 1 d D
H24I H 1.2169 0.4975 1.0394 0.145 Uiso 1 1 calc R
H24J H 1.2743 0.4566 0.996 0.145 Uiso 1 1 calc R
C251 C 1.3002(7) 0.7923(6) 0.8003(6) 0.074(3) Uiso 1 1 d D
H251 H 1.2579 0.7837 0.7593 0.089 Uiso 1 1 calc R
C252 C 1.2986(10) 0.8638(6) 0.8531(7) 0.102(5) Uiso 1 1 d D
H25A H 1.3414 0.8749 0.8938 0.122 Uiso 1 1 calc R
H25B H 1.245 0.8632 0.865 0.122 Uiso 1 1 calc R
C253 C 1.3137(10) 0.9192(9) 0.8243(9) 0.127(6) Uiso 1 1 d D
H25C H 1.2707 0.9081 0.7837 0.152 Uiso 1 1 calc R
H25D H 1.3113 0.9646 0.8572 0.152 Uiso 1 1 calc R
C254 C 1.3989(10) 0.9210(9) 0.8075(9) 0.130(6) Uiso 1 1 d D
H25E H 1.4093 0.9563 0.7896 0.156 Uiso 1 1 calc R
H25F H 1.442 0.9328 0.8482 0.156 Uiso 1 1 calc R
C255 C 1.4012(13) 0.8495(8) 0.7552(9) 0.141(7) Uiso 1 1 d D
H25G H 1.4553 0.8505 0.7442 0.169 Uiso 1 1 calc R
H25H H 1.3593 0.8388 0.7141 0.169 Uiso 1 1 calc R
C256 C 1.3851(8) 0.7923(8) 0.7816(8) 0.107(5) Uiso 1 1 d D
H25I H 1.4286 0.8011 0.8212 0.129 Uiso 1 1 calc R
H25J H 1.3851 0.7472 0.7471 0.129 Uiso 1 1 calc R
C261 C 1.2126(11) 0.7177(9) 1.0859(8) 0.118(5) Uiso 1 1 d D
H261 H 1.2491 0.6988 1.1122 0.141 Uiso 1 1 calc R
C262 C 1.2388(18) 0.7981(10) 1.1189(14) 0.260(16) Uiso 1 1 d D
H26A H 1.2028 0.8176 1.0935 0.312 Uiso 1 1 calc R
H26B H 1.2953 0.8113 1.1157 0.312 Uiso 1 1 calc R
C263 C 1.2344(17) 0.8306(14) 1.1944(13) 0.259(16) Uiso 1 1 d D
H26C H 1.2619 0.8069 1.22 0.311 Uiso 1 1 calc R
H26D H 1.2594 0.88 1.2154 0.311 Uiso 1 1 calc R
C264 C 1.1403(18) 0.8186(14) 1.1892(13) 0.256(15) Uiso 1 1 d D
H26E H 1.1133 0.8363 1.1576 0.307 Uiso 1 1 calc R
H26F H 1.1294 0.8435 1.2331 0.307 Uiso 1 1 calc R
C265 C 1.105(3) 0.7398(16) 1.1646(17) 0.42(3) Uiso 1 1 d D
H26G H 1.0451 0.7319 1.1603 0.498 Uiso 1 1 calc R
H26H H 1.13 0.7221 1.197 0.498 Uiso 1 1 calc R
C266 C 1.1246(12) 0.7017(13) 1.0951(13) 0.229(13) Uiso 1 1 d D
H26I H 1.1107 0.652 1.0838 0.275 Uiso 1 1 calc R
H26J H 1.0871 0.7112 1.0618 0.275 Uiso 1 1 calc R
C271 C 1.4221(10) 0.4825(9) 0.8539(9) 0.108(5) Uiso 1 1 d D
H271 H 1.3921 0.4396 0.8154 0.13 Uiso 1 1 calc R
C272 C 1.4975(12) 0.5054(12) 0.8306(12) 0.173(9) Uiso 1 1 d D
H27A H 1.526 0.5517 0.8631 0.207 Uiso 1 1 calc R
H27B H 1.4782 0.5086 0.7876 0.207 Uiso 1 1 calc R
C273 C 1.5604(19) 0.4563(16) 0.8224(16) 0.249(15) Uiso 1 1 d D
H27C H 1.5423 0.4185 0.7779 0.299 Uiso 1 1 calc R
H27D H 1.6142 0.4821 0.8249 0.299 Uiso 1 1 calc R
C274 C 1.5704(19) 0.4257(17) 0.8756(15) 0.232(13) Uiso 1 1 d D
H27E H 1.5931 0.4619 0.9207 0.278 Uiso 1 1 calc R
H27F H 1.6061 0.3916 0.8665 0.278 Uiso 1 1 calc R
C275 C 1.481(2) 0.3913(19) 0.868(2) 0.32(2) Uiso 1 1 d D
H27G H 1.4785 0.3571 0.8879 0.384 Uiso 1 1 calc R
H27H H 1.4499 0.3701 0.8211 0.384 Uiso 1 1 calc R
C276 C 1.451(2) 0.4576(19) 0.9093(14) 0.284(18) Uiso 1 1 d D
H27I H 1.4063 0.4467 0.9289 0.341 Uiso 1 1 calc R
H27J H 1.4966 0.4916 0.9448 0.341 Uiso 1 1 calc R
C281 C 1.4805(10) 0.7523(9) 0.9980(8) 0.122(6) Uiso 1 1 d D
H281 H 1.5096 0.7548 0.9633 0.147 Uiso 1 1 calc R
C282 C 1.4743(16) 0.8279(10) 1.0371(14) 0.220(12) Uiso 1 1 d D
H28A H 1.4403 0.83 1.0693 0.264 Uiso 1 1 calc R
H28B H 1.4487 0.8469 1.006 0.264 Uiso 1 1 calc R
C283 C 1.5632(18) 0.8706(14) 1.0745(16) 0.274(17) Uiso 1 1 d D
H28C H 1.582 0.8904 1.0446 0.329 Uiso 1 1 calc R
H28D H 1.5567 0.9095 1.1133 0.329 Uiso 1 1 calc R
C284 C 1.637(2) 0.8428(18) 1.101(2) 0.57(5) Uiso 1 1 d D
H28E H 1.6373 0.8475 1.1471 0.685 Uiso 1 1 calc R
H28F H 1.6889 0.8701 1.1021 0.685 Uiso 1 1 calc R
C285 C 1.6302(13) 0.7656(19) 1.056(2) 0.45(4) Uiso 1 1 d D
H28G H 1.6683 0.7451 1.0779 0.543 Uiso 1 1 calc R
H28H H 1.6447 0.7618 1.0134 0.543 Uiso 1 1 calc R
C286 C 1.5398(18) 0.7270(13) 1.0413(16) 0.33(2) Uiso 1 1 d D
H28I H 1.5362 0.6772 1.0179 0.393 Uiso 1 1 calc R
H28J H 1.5238 0.7352 1.0838 0.393 Uiso 1 1 calc R
O1 O 0.5108(4) 0.2519(4) 0.4876(4) 0.0614(18) Uani 1 1 d .
O2 O 0.9995(4) 0.4904(4) 0.7422(4) 0.0657(19) Uani 1 1 d .
O11 O 0.4509(5) 0.4207(4) 0.4471(4) 0.081(2) Uiso 1 1 d D
O12 O 0.6868(6) 0.5026(5) 0.5975(5) 0.100(3) Uiso 1 1 d D
O13 O 0.4826(7) 0.4049(6) 0.6444(6) 0.122(4) Uiso 1 1 d D
O14 O 0.6499(6) 0.3223(5) 0.3993(5) 0.094(3) Uiso 1 1 d D
O21 O 0.5659(7) 0.0837(6) 0.5276(6) 0.121(4) Uiso 1 1 d D
O22 O 0.5329(8) 0.2742(6) 0.6752(6) 0.121(4) Uiso 1 1 d D
O23 O 0.7117(8) 0.2002(7) 0.4379(6) 0.127(4) Uiso 1 1 d D
O24 O 0.7717(8) 0.2461(7) 0.6478(7) 0.142(4) Uiso 1 1 d D
O31 O 0.9991(6) 0.3235(5) 0.5971(5) 0.103(3) Uiso 1 1 d D
O32 O 1.0535(6) 0.5219(5) 0.5759(5) 0.100(3) Uiso 1 1 d D
O33 O 0.8089(7) 0.4014(6) 0.5035(5) 0.113(3) Uiso 1 1 d D
O34 O 0.8597(7) 0.5978(6) 0.6734(6) 0.120(4) Uiso 1 1 d D
O41 O 0.9504(9) 0.4773(8) 0.9151(8) 0.146(5) Uiso 1 1 d D
O42 O 0.9578(7) 0.3056(6) 0.7288(6) 0.121(4) Uiso 1 1 d D
O43 O 0.7207(8) 0.3756(7) 0.7629(7) 0.151(5) Uiso 1 1 d D
O44 O 0.8355(11) 0.5859(9) 0.8093(9) 0.177(6) Uiso 1 1 d D
O101 O 0.3841(4) 0.2391(4) 0.3913(4) 0.0648(19) Uani 1 1 d .
O102 O 0.4201(4) 0.1285(4) 0.4128(4) 0.067(2) Uani 1 1 d .
O103 O 0.3577(4) 0.2208(4) 0.4987(4) 0.0632(19) Uani 1 1 d .
O104 O 0.2267(4) 0.2404(4) 0.3489(4) 0.068(2) Uani 1 1 d .
O105 O 0.1992(4) 0.2187(4) 0.4544(4) 0.0642(19) Uani 1 1 d .
O106 O 0.2439(5) 0.1110(4) 0.4749(4) 0.074(2) Uani 1 1 d .
O107 O 0.3128(5) 0.0177(4) 0.3948(4) 0.072(2) Uani 1 1 d .
O108 O 0.3397(5) 0.0406(4) 0.2889(4) 0.071(2) Uani 1 1 d .
O109 O 0.2996(5) 0.1493(4) 0.2699(4) 0.071(2) Uani 1 1 d .
O110 O 0.1834(5) 0.0418(4) 0.2466(4) 0.076(2) Uani 1 1 d .
O111 O 0.1166(5) 0.1312(4) 0.3315(4) 0.074(2) Uani 1 1 d .
O112 O 0.1571(5) 0.0233(4) 0.3546(4) 0.078(2) Uani 1 1 d .
O201 O 1.1166(5) 0.5127(4) 0.8487(4) 0.075(2) Uani 1 1 d .
O202 O 1.1522(4) 0.5441(4) 0.7486(4) 0.067(2) Uani 1 1 d .
O203 O 1.0666(5) 0.6188(4) 0.8291(4) 0.072(2) Uani 1 1 d .
O204 O 1.1938(6) 0.5928(4) 0.9738(4) 0.089(3) Uani 1 1 d .
O205 O 1.2739(5) 0.5137(4) 0.8925(4) 0.081(2) Uani 1 1 d .
O206 O 1.3077(5) 0.5372(4) 0.7889(4) 0.071(2) Uani 1 1 d .
O207 O 1.2718(5) 0.6468(4) 0.7675(4) 0.069(2) Uani 1 1 d .
O208 O 1.1842(5) 0.7218(4) 0.8448(4) 0.074(2) Uani 1 1 d .
O209 O 1.1544(6) 0.7006(4) 0.9501(4) 0.091(3) Uani 1 1 d .
O210 O 1.3423(5) 0.7292(4) 0.8943(4) 0.080(2) Uani 1 1 d .
O211 O 1.3127(6) 0.6994(5) 0.9952(4) 0.099(3) Uani 1 1 d .
O212 O 1.3897(5) 0.6206(4) 0.9119(4) 0.086(3) Uani 1 1 d .
Re1 Re 0.56964(3) 0.36065(2) 0.52479(2) 0.05865(15) Uani 1 1 d .
Re2 Re 0.61358(3) 0.23693(3) 0.55173(3) 0.06938(16) Uani 1 1 d .
Re3 Re 0.93136(3) 0.46114(3) 0.64037(2) 0.06551(16) Uani 1 1 d .
Re4 Re 0.89167(3) 0.44545(3) 0.76465(3) 0.07752(18) Uani 1 1 d .
Si11 Si 0.41780(17) 0.20973(14) 0.44702(15) 0.0519(7) Uani 1 1 d .
Si12 Si 0.31278(18) 0.22868(16) 0.32569(16) 0.0571(7) Uani 1 1 d .
Si13 Si 0.38285(19) 0.04680(15) 0.36398(16) 0.0599(8) Uani 1 1 d .
Si14 Si 0.26297(18) 0.19512(15) 0.50240(15) 0.0543(7) Uani 1 1 d .
Si15 Si 0.2278(2) 0.03221(16) 0.41925(18) 0.0650(8) Uani 1 1 d .
Si16 Si 0.2774(2) 0.06532(17) 0.24201(16) 0.0664(8) Uani 1 1 d .
Si17 Si 0.15573(17) 0.21202(15) 0.37942(15) 0.0552(7) Uani 1 1 d .
Si18 Si 0.1210(2) 0.04949(17) 0.29645(17) 0.0688(9) Uani 1 1 d .
Si21 Si 1.08430(18) 0.54176(15) 0.79259(15) 0.0573(7) Uani 1 1 d .
Si22 Si 1.24572(18) 0.56315(15) 0.74153(16) 0.0577(7) Uani 1 1 d .
Si23 Si 1.1124(2) 0.69837(16) 0.87762(17) 0.0676(8) Uani 1 1 d .
Si24 Si 1.1860(2) 0.51807(17) 0.91332(17) 0.0705(9) Uani 1 1 d .
Si25 Si 1.2745(2) 0.72105(16) 0.82769(17) 0.0642(8) Uani 1 1 d .
Si26 Si 1.2171(3) 0.67706(19) 0.99964(18) 0.0837(11) Uani 1 1 d .
Si27 Si 1.3478(2) 0.54033(18) 0.86253(19) 0.0729(9) Uani 1 1 d .
Si28 Si 1.3779(2) 0.6994(2) 0.94955(19) 0.0838(11) Uani 1 1 d .

loop_
_atom_site_aniso_label
_atom_site_aniso_U_11
_atom_site_aniso_U_22
_atom_site_aniso_U_33
_atom_site_aniso_U_23
_atom_site_aniso_U_13
_atom_site_aniso_U_12
C11 0.066(7) 0.067(7) 0.073(8) 0.028(6) 0.012(6) 0.010(6)
C12 0.072(8) 0.059(8) 0.099(10) 0.010(7) 0.009(7) -0.007(6)
C13 0.077(9) 0.105(10) 0.091(9) 0.052(8) 0.031(8) 0.031(8)
C14 0.060(7) 0.063(7) 0.070(7) 0.031(6) 0.014(6) 0.002(5)
C21 0.116(12) 0.056(8) 0.117(12) 0.046(8) 0.018(9) 0.009(7)
C22 0.076(9) 0.073(8) 0.088(10) 0.025(7) 0.009(7) 0.003(7)
C23 0.092(10) 0.080(9) 0.123(12) 0.046(9) 0.042(9) 0.022(8)
C24 0.071(9) 0.107(12) 0.146(15) 0.039(11) -0.023(9) 0.032(8)
C31 0.077(8) 0.075(8) 0.073(8) 0.023(7) 0.021(7) 0.029(7)
C32 0.058(7) 0.097(10) 0.091(9) 0.047(8) 0.008(7) 0.013(7)
C33 0.055(7) 0.124(12) 0.079(9) 0.026(8) -0.002(7) 0.018(7)
C34 0.061(8) 0.074(9) 0.121(12) 0.031(8) 0.022(8) 0.021(7)
C41 0.082(10) 0.155(16) 0.116(14) 0.043(12) 0.040(10) 0.038(10)
C42 0.084(9) 0.085(10) 0.093(10) 0.030(8) 0.031(8) 0.018(8)
C43 0.063(9) 0.132(14) 0.157(16) 0.047(12) 0.058(10) 0.010(9)
C44 0.154(17) 0.122(15) 0.109(13) 0.029(11) 0.030(12) 0.064(13)
O1 0.047(4) 0.054(4) 0.085(5) 0.035(4) 0.007(4) 0.003(3)
O2 0.057(4) 0.067(5) 0.066(5) 0.021(4) 0.013(4) 0.004(4)
O101 0.057(4) 0.068(5) 0.072(5) 0.038(4) 0.007(4) 0.001(4)
O102 0.059(4) 0.054(4) 0.081(5) 0.020(4) 0.017(4) 0.010(3)
O103 0.051(4) 0.068(5) 0.069(5) 0.025(4) 0.018(4) 0.011(4)
O104 0.056(4) 0.079(5) 0.077(5) 0.038(4) 0.022(4) 0.016(4)
O105 0.055(4) 0.076(5) 0.060(4) 0.027(4) 0.011(4) 0.012(4)
O106 0.092(6) 0.061(5) 0.069(5) 0.024(4) 0.032(4) 0.004(4)
O107 0.071(5) 0.061(5) 0.085(6) 0.025(4) 0.033(4) 0.005(4)
O108 0.074(5) 0.064(5) 0.075(5) 0.025(4) 0.023(4) 0.013(4)
O109 0.080(5) 0.068(5) 0.064(5) 0.026(4) 0.021(4) 0.002(4)
O110 0.060(5) 0.071(5) 0.076(5) 0.012(4) 0.013(4) -0.002(4)
O111 0.060(5) 0.062(5) 0.081(5) 0.013(4) 0.005(4) 0.007(4)
O112 0.069(5) 0.067(5) 0.092(6) 0.032(5) 0.015(5) -0.003(4)
O201 0.069(5) 0.075(5) 0.075(5) 0.035(4) 0.000(4) -0.007(4)
O202 0.061(5) 0.062(5) 0.065(5) 0.013(4) 0.015(4) 0.003(4)
O203 0.073(5) 0.059(5) 0.078(5) 0.015(4) 0.028(4) 0.014(4)
O204 0.109(7) 0.071(6) 0.077(6) 0.027(5) 0.010(5) 0.006(5)
O205 0.073(5) 0.075(5) 0.095(6) 0.043(5) 0.005(5) 0.004(4)
O206 0.066(5) 0.072(5) 0.069(5) 0.023(4) 0.010(4) 0.015(4)
O207 0.074(5) 0.051(4) 0.073(5) 0.015(4) 0.020(4) 0.007(4)
O208 0.074(5) 0.063(5) 0.083(5) 0.026(4) 0.021(4) 0.013(4)
O209 0.116(7) 0.073(6) 0.073(6) 0.017(5) 0.017(5) 0.025(5)
O210 0.068(5) 0.075(5) 0.083(6) 0.030(5) 0.002(4) -0.004(4)
O211 0.098(7) 0.098(7) 0.073(6) 0.022(5) 0.001(5) -0.015(5)
O212 0.077(6) 0.073(6) 0.083(6) 0.021(5) -0.008(5) -0.009(4)
Re1 0.0464(2) 0.0517(3) 0.0742(3) 0.0231(2) 0.0117(2) 0.00612(19)
Re2 0.0574(3) 0.0620(3) 0.0866(4) 0.0320(3) 0.0058(2) 0.0123(2)
Re3 0.0487(3) 0.0683(3) 0.0688(3) 0.0190(2) 0.0068(2) 0.0095(2)
Re4 0.0587(3) 0.0869(4) 0.0836(4) 0.0263(3) 0.0259(3) 0.0143(3)
Si11 0.0456(15) 0.0479(16) 0.0626(18) 0.0234(14) 0.0124(13) 0.0059(12)
Si12 0.0507(16) 0.0619(18) 0.0621(18) 0.0290(15) 0.0153(14) 0.0070(14)
Si13 0.0589(18) 0.0511(17) 0.071(2) 0.0216(15) 0.0228(15) 0.0116(14)
Si14 0.0533(17) 0.0558(17) 0.0578(17) 0.0245(14) 0.0182(14) 0.0120(13)
Si15 0.0642(19) 0.0486(17) 0.082(2) 0.0255(16) 0.0238(17) 0.0043(14)
Si16 0.068(2) 0.069(2) 0.0572(18) 0.0183(16) 0.0191(16) 0.0113(16)
Si17 0.0466(16) 0.0577(17) 0.0586(17) 0.0217(14) 0.0109(13) 0.0074(13)
Si18 0.0552(18) 0.0591(19) 0.072(2) 0.0105(16) 0.0085(16) -0.0027(15)
Si21 0.0556(17) 0.0518(17) 0.0578(18) 0.0172(14) 0.0107(14) 0.0053(13)
Si22 0.0536(17) 0.0513(17) 0.0620(18) 0.0170(14) 0.0125(14) 0.0078(13)
Si23 0.082(2) 0.0543(18) 0.067(2) 0.0206(16) 0.0256(17) 0.0171(16)
Si24 0.077(2) 0.062(2) 0.067(2) 0.0297(17) 0.0019(17) 0.0019(16)
Si25 0.070(2) 0.0497(17) 0.0655(19) 0.0181(15) 0.0138(16) 0.0030(15)
Si26 0.113(3) 0.068(2) 0.054(2) 0.0148(17) 0.011(2) 0.003(2)
Si27 0.062(2) 0.067(2) 0.086(2) 0.0356(18) -0.0002(17) 0.0059(16)
Si28 0.079(2) 0.077(2) 0.072(2) 0.0235(19) -0.0095(19) -0.0137(19)

loop_
_atom_type_symbol
_atom_type_description
_atom_type_scat_dispersion_real
_atom_type_scat_dispersion_imag
_atom_type_scat_source
C C 0.0033 0.0016 'International Tables Vol C Tables 4.2.6.8 and 6.1.1.4'
H H 0 0 'International Tables Vol C Tables 4.2.6.8 and 6.1.1.4'
O O 0.0106 0.006 'International Tables Vol C Tables 4.2.6.8 and 6.1.1.4'
Re Re -1.0185 7.231 'International Tables Vol C Tables 4.2.6.8 and 6.1.1.4'
Si Si 0.0817 0.0704 'International Tables Vol C Tables 4.2.6.8 and 6.1.1.4'

loop_
_geom_angle_atom_site_label_1
_geom_angle_atom_site_label_2
_geom_angle_atom_site_label_3
_geom_angle
O11 C11 Re1 177.6(11)
O12 C12 Re1 177.8(14)
O13 C13 Re1 179.0(13)
O14 C14 Re1 177.7(11)
O21 C21 Re2 177.2(15)
O22 C22 Re2 176.9(13)
O23 C23 Re2 179.4(16)
O24 C24 Re2 177.8(17)
O31 C31 Re3 177.4(12)
O32 C32 Re3 176.9(11)
O33 C33 Re3 178.7(14)
O34 C34 Re3 176.7(14)
O41 C41 Re4 179.6(18)
O42 C42 Re4 178.9(14)
O43 C43 Re4 177.7(18)
O44 C44 Re4 177(2)
C122 C121 C126 109.4(10)
C122 C121 Si12 112.3(8)
C126 C121 Si12 112.6(8)
C121 C122 C123 113.7(11)
C122 C123 C124 110.0(13)
C125 C124 C123 107.6(14)
C124 C125 C126 110.9(14)
C121 C126 C125 113.2(11)
C136 C131 C132 110.1(11)
C136 C131 Si13 114.0(9)
C132 C131 Si13 110.3(8)
C131 C132 C133 113.3(13)
C134 C133 C132 105.5(14)
C133 C134 C135 114.9(16)
C134 C135 C136 111.2(15)
C131 C136 C135 111.8(13)
C146 C141 C142 109.6(10)
C146 C141 Si14 113.1(8)
C142 C141 Si14 111.9(7)
C141 C142 C143 111.6(12)
C144 C143 C142 109.0(14)
C145 C144 C143 112.6(15)
C144 C145 C146 109.6(14)
C141 C146 C145 113.5(12)
C152 C151 C156 103.1(18)
C152 C151 Si15 110.2(12)
C156 C151 Si15 115.0(13)
C151 C152 C153 107(2)
C154 C153 C152 106(2)
C155 C154 C153 103(2)
C154 C155 C156 98(2)
C151 C156 C155 110.9(19)
C166 C161 C162 105.8(19)
C166 C161 Si16 115.7(15)
C162 C161 Si16 111.8(12)
C161 C162 C163 111.2(18)
C164 C163 C162 104(2)
C163 C164 C165 102(2)
C164 C165 C166 101(2)
C161 C166 C165 107(2)
C176 C171 C172 111.0(9)
C176 C171 Si17 111.8(7)
C172 C171 Si17 112.2(7)
C171 C172 C173 112.3(9)
C174 C173 C172 110.3(11)
C175 C174 C173 112.2(11)
C174 C175 C176 111.0(11)
C171 C176 C175 111.8(9)
C186 C181 C182 111.0(18)
C186 C181 Si18 118.0(15)
C182 C181 Si18 114.3(13)
C181 C182 C183 113.3(19)
C184 C183 C182 107(3)
C183 C184 C185 108(3)
C184 C185 C186 102(3)
C181 C186 C185 103(2)
C226 C221 C222 109.7(8)
C226 C221 Si22 113.3(7)
C222 C221 Si22 112.4(6)
C223 C222 C221 112.3(9)
C222 C223 C224 110.4(10)
C223 C224 C225 111.5(11)
C224 C225 C226 112.0(10)
C221 C226 C225 111.1(9)
C236 C231 C232 113.2(13)
C236 C231 Si23 112.7(10)
C232 C231 Si23 113.1(9)
C231 C232 C233 112.2(14)
C234 C233 C232 111.3(16)
C235 C234 C233 105.8(17)
C234 C235 C236 113.2(18)
C231 C236 C235 110.4(15)
C242 C241 C246 113.4(12)
C242 C241 Si24 112.5(9)
C246 C241 Si24 111.8(9)
C241 C242 C243 112.1(15)
C244 C243 C242 109.1(18)
C245 C244 C243 113(2)
C244 C245 C246 108.8(17)
C241 C246 C245 113.3(14)
C252 C251 C256 110.4(11)
C252 C251 Si25 112.7(8)
C256 C251 Si25 110.7(8)
C251 C252 C253 109.3(12)
C254 C253 C252 109.3(14)
C255 C254 C253 109.2(15)
C254 C255 C256 111.4(14)
C255 C256 C251 108.7(12)
C266 C261 C262 105.3(18)
C266 C261 Si26 111.5(15)
C262 C261 Si26 115.9(15)
C261 C262 C263 113.6(19)
C264 C263 C262 102.1(17)
C263 C264 C265 110(2)
C264 C265 C266 108.2(19)
C261 C266 C265 120(2)
C276 C271 C272 109(2)
C276 C271 Si27 121.0(18)
C272 C271 Si27 114.0(13)
C271 C272 C273 114(2)
C274 C273 C272 113(2)
C273 C274 C275 102(3)
C274 C275 C276 98(3)
C271 C276 C275 100(3)
C286 C281 C282 111.4(7)
C286 C281 Si28 121.0(16)
C282 C281 Si28 110.6(14)
C281 C282 C283 108.3(16)
C284 C283 C282 126(2)
C283 C284 C285 110.0(7)
C284 C285 C286 108(2)
C281 C286 C285 110.5(7)
Si11 O1 Re2 136.2(4)
Si11 O1 Re1 132.8(4)
Re2 O1 Re1 88.8(3)
Si21 O2 Re3 138.4(4)
Si21 O2 Re4 129.8(4)
Re3 O2 Re4 89.9(3)
Si11 O101 Si12 147.2(5)
Si11 O102 Si13 155.8(5)
Si11 O103 Si14 141.8(5)
Si17 O104 Si12 145.1(5)
Si14 O105 Si17 149.8(5)
Si15 O106 Si14 155.9(5)
Si13 O107 Si15 142.9(6)
Si16 O108 Si13 149.4(5)
Si16 O109 Si12 155.5(5)
Si18 O110 Si16 144.9(5)
Si17 O111 Si18 153.7(5)
Si15 O112 Si18 150.2(5)
Si21 O201 Si24 150.1(5)
Si22 O202 Si21 152.3(5)
Si21 O203 Si23 142.6(5)
Si24 O204 Si26 146.9(6)
Si24 O205 Si27 151.5(6)
Si27 O206 Si22 149.8(6)
Si22 O207 Si25 145.1(5)
Si25 O208 Si23 152.2(6)
Si23 O209 Si26 153.0(6)
Si28 O210 Si25 150.3(6)
Si28 O211 Si26 148.6(6)
Si28 O212 Si27 148.3(6)
C12 Re1 C11 90.3(6)
C12 Re1 C13 87.6(6)
C11 Re1 C13 90.3(5)
C12 Re1 C14 91.8(5)
C11 Re1 C14 86.6(5)
C13 Re1 C14 176.9(5)
C12 Re1 O1 166.1(5)
C11 Re1 O1 103.5(4)
C13 Re1 O1 93.1(5)
C14 Re1 O1 88.3(4)
C12 Re1 Re2 120.7(4)
C11 Re1 Re2 148.9(3)
C13 Re1 Re2 91.7(4)
C14 Re1 Re2 91.2(3)
O1 Re1 Re2 45.45(18)
C24 Re2 C21 88.7(7)
C24 Re2 C23 86.8(8)
C21 Re2 C23 90.7(6)
C24 Re2 C22 88.4(7)
C21 Re2 C22 89.1(6)
C23 Re2 C22 175.3(6)
C24 Re2 O1 169.0(6)
C21 Re2 O1 102.3(5)
C23 Re2 O1 91.8(5)
C22 Re2 O1 92.9(4)
C24 Re2 Re1 123.3(5)
C21 Re2 Re1 148.1(5)
C23 Re2 Re1 91.6(4)
C22 Re2 Re1 91.1(4)
O1 Re2 Re1 45.80(18)
C33 Re3 C32 88.8(6)
C33 Re3 C31 89.7(6)
C32 Re3 C31 90.3(6)
C33 Re3 C34 88.7(6)
C32 Re3 C34 88.8(6)
C31 Re3 C34 178.2(6)
C33 Re3 O2 168.1(5)
C32 Re3 O2 103.0(4)
C31 Re3 O2 88.8(4)
C34 Re3 O2 93.0(5)
C33 Re3 Re4 123.2(5)
C32 Re3 Re4 148.0(4)
C31 Re3 Re4 91.4(4)
C34 Re3 Re4 90.1(4)
O2 Re3 Re4 45.13(19)
C43 Re4 C41 89.6(8)
C43 Re4 C44 88.2(8)
C41 Re4 C44 87.1(8)
C43 Re4 C42 92.5(7)
C41 Re4 C42 89.9(7)
C44 Re4 C42 176.9(7)
C43 Re4 O2 167.6(6)
C41 Re4 O2 102.8(5)
C44 Re4 O2 91.6(7)
C42 Re4 O2 88.3(4)
C43 Re4 Re3 122.6(6)
C41 Re4 Re3 147.7(5)
C44 Re4 Re3 91.5(6)
C42 Re4 Re3 90.7(4)
O2 Re4 Re3 44.9(2)
O102 Si11 O101 111.5(4)
O102 Si11 O103 109.2(4)
O101 Si11 O103 108.9(4)
O102 Si11 O1 108.4(4)
O101 Si11 O1 109.1(4)
O103 Si11 O1 109.7(4)
O104 Si12 O101 108.6(4)
O104 Si12 O109 108.9(4)
O101 Si12 O109 108.7(4)
O104 Si12 C121 111.1(4)
O101 Si12 C121 110.0(4)
O109 Si12 C121 109.4(5)
O107 Si13 O102 108.2(4)
O107 Si13 O108 108.8(4)
O102 Si13 O108 109.1(4)
O107 Si13 C131 111.9(5)
O102 Si13 C131 107.8(4)
O108 Si13 C131 111.0(5)
O105 Si14 O106 109.2(4)
O105 Si14 O103 108.9(4)
O106 Si14 O103 108.4(4)
O105 Si14 C141 111.1(4)
O106 Si14 C141 111.2(5)
O103 Si14 C141 108.0(4)
O106 Si15 O112 109.1(5)
O106 Si15 O107 109.1(4)
O112 Si15 O107 108.4(5)
O106 Si15 C151 107.8(5)
O112 Si15 C151 111.4(5)
O107 Si15 C151 111.1(6)
O108 Si16 O109 108.8(4)
O108 Si16 O110 108.8(5)
O109 Si16 O110 108.7(4)
O108 Si16 C161 110.0(6)
O109 Si16 C161 111.9(6)
O110 Si16 C161 108.5(6)
O111 Si17 O104 109.1(4)
O111 Si17 O105 109.5(4)
O104 Si17 O105 108.0(4)
O111 Si17 C171 108.1(4)
O104 Si17 C171 111.9(4)
O105 Si17 C171 110.3(4)
O110 Si18 O112 109.2(5)
O110 Si18 O111 108.2(5)
O112 Si18 O111 109.1(5)
O110 Si18 C181 110.2(6)
O112 Si18 C181 109.5(6)
O111 Si18 C181 110.6(6)
O201 Si21 O203 109.4(5)
O201 Si21 O202 110.7(4)
O203 Si21 O202 109.8(4)
O201 Si21 O2 109.0(4)
O203 Si21 O2 109.5(4)
O202 Si21 O2 108.3(4)
O202 Si22 O207 108.5(4)
O202 Si22 O206 108.9(4)
O207 Si22 O206 109.0(4)
O202 Si22 C221 108.9(4)
O207 Si22 C221 111.6(4)
O206 Si22 C221 109.9(5)
O209 Si23 O208 109.0(5)
O209 Si23 O203 108.4(5)
O208 Si23 O203 108.3(4)
O209 Si23 C231 111.0(5)
O208 Si23 C231 111.1(5)
O203 Si23 C231 109.0(5)
O204 Si24 O205 109.0(5)
O204 Si24 O201 108.0(5)
O205 Si24 O201 108.5(5)
O204 Si24 C241 111.6(5)
O205 Si24 C241 108.9(5)
O201 Si24 C241 110.8(5)
O208 Si25 O207 108.8(4)
O208 Si25 O210 108.9(5)
O207 Si25 O210 108.6(5)
O208 Si25 C251 108.9(5)
O207 Si25 C251 109.8(5)
O210 Si25 C251 111.7(5)
O209 Si26 O204 108.5(5)
O209 Si26 O211 109.2(5)
O204 Si26 O211 108.8(6)
O209 Si26 C261 112.6(7)
O204 Si26 C261 110.2(7)
O211 Si26 C261 107.5(7)
O206 Si27 O212 108.6(5)
O206 Si27 O205 108.6(4)
O212 Si27 O205 108.6(5)
O206 Si27 C271 108.6(6)
O212 Si27 C271 112.9(7)
O205 Si27 C271 109.4(6)
O211 Si28 O212 108.7(5)
O211 Si28 O210 109.0(5)
O212 Si28 O210 109.9(5)
O211 Si28 C281 113.4(7)
O212 Si28 C281 107.4(7)
O210 Si28 C281 108.4(7)

loop_
_geom_bond_atom_site_label_1
_geom_bond_atom_site_label_2
_geom_bond_distance
C11 O11 1.151(8)
C11 Re1 1.914(10)
C12 O12 1.154(8)
C12 Re1 1.893(10)
C13 O13 1.152(9)
C13 Re1 1.949(12)
C14 O14 1.146(8)
C14 Re1 1.990(10)
C21 O21 1.148(9)
C21 Re2 1.899(11)
C22 O22 1.140(9)
C22 Re2 1.964(13)
C23 O23 1.156(9)
C23 Re2 1.962(13)
C24 O24 1.159(9)
C24 Re2 1.848(12)
C31 O31 1.147(8)
C31 Re3 1.961(11)
C32 O32 1.154(8)
C32 Re3 1.921(11)
C33 O33 1.160(8)
C33 Re3 1.872(11)
C34 O34 1.150(9)
C34 Re3 1.977(12)
C41 O41 1.159(9)
C41 Re4 1.895(16)
C42 O42 1.153(9)
C42 Re4 1.984(13)
C43 O43 1.163(9)
C43 Re4 1.866(12)
C44 O44 1.149(9)
C44 Re4 1.916(16)
C121 C122 1.526(8)
C121 C126 1.530(8)
C121 Si12 1.838(12)
C122 C123 1.530(8)
C123 C124 1.530(9)
C124 C125 1.529(9)
C125 C126 1.530(8)
C131 C136 1.526(8)
C131 C132 1.531(8)
C131 Si13 1.867(12)
C132 C133 1.538(9)
C133 C134 1.521(9)
C134 C135 1.524(9)
C135 C136 1.533(9)
C141 C146 1.522(8)
C141 C142 1.526(8)
C141 Si14 1.862(11)
C142 C143 1.528(9)
C143 C144 1.524(9)
C144 C145 1.516(9)
C145 C146 1.526(9)
C151 C152 1.522(9)
C151 C156 1.529(9)
C151 Si15 1.856(14)
C152 C153 1.537(9)
C153 C154 1.518(9)
C154 C155 1.515(9)
C155 C156 1.545(9)
C161 C166 1.527(9)
C161 C162 1.533(9)
C161 Si16 1.847(15)
C162 C163 1.542(9)
C163 C164 1.524(9)
C164 C165 1.529(9)
C165 C166 1.542(9)
C171 C176 1.525(8)
C171 C172 1.532(8)
C171 Si17 1.843(10)
C172 C173 1.534(8)
C173 C174 1.523(8)
C174 C175 1.518(8)
C175 C176 1.527(8)
C181 C186 1.519(9)
C181 C182 1.521(9)
C181 Si18 1.806(15)
C182 C183 1.544(9)
C183 C184 1.522(9)
C184 C185 1.522(9)
C185 C186 1.544(9)
C221 C226 1.531(8)
C221 C222 1.535(8)
C221 Si22 1.825(10)
C222 C223 1.524(8)
C223 C224 1.527(8)
C224 C225 1.532(8)
C225 C226 1.534(8)
C231 C236 1.518(9)
C231 C232 1.528(8)
C231 Si23 1.856(13)
C232 C233 1.532(9)
C233 C234 1.525(9)
C234 C235 1.517(9)
C235 C236 1.532(9)
C241 C242 1.526(8)
C241 C246 1.527(8)
C241 Si24 1.819(12)
C242 C243 1.537(9)
C243 C244 1.523(9)
C244 C245 1.522(9)
C245 C246 1.536(9)
C251 C252 1.527(8)
C251 C256 1.535(8)
C251 Si25 1.840(12)
C252 C253 1.530(9)
C253 C254 1.524(9)
C254 C255 1.525(9)
C255 C256 1.529(9)
C261 C266 1.525(9)
C261 C262 1.545(9)
C261 Si26 1.779(16)
C262 C263 1.555(9)
C263 C264 1.532(9)
C264 C265 1.543(9)
C265 C266 1.546(9)
C271 C276 1.516(9)
C271 C272 1.523(9)
C271 Si27 1.819(16)
C272 C273 1.540(9)
C273 C274 1.519(9)
C274 C275 1.527(9)
C275 C276 1.544(9)
C281 C286 1.524(9)
C281 C282 1.527(9)
C281 Si28 1.824(15)
C282 C283 1.545(9)
C283 C284 1.537(9)
C284 C285 1.538(9)
C285 C286 1.542(9)
O1 Si11 1.608(7)
O1 Re2 2.147(7)
O1 Re1 2.160(7)
O2 Si21 1.611(8)
O2 Re3 2.136(7)
O2 Re4 2.143(7)
O101 Si11 1.605(8)
O101 Si12 1.623(8)
O102 Si11 1.599(8)
O102 Si13 1.625(8)
O103 Si11 1.607(7)
O103 Si14 1.629(7)
O104 Si17 1.611(8)
O104 Si12 1.614(8)
O105 Si14 1.611(8)
O105 Si17 1.620(8)
O106 Si15 1.609(8)
O106 Si14 1.614(8)
O107 Si13 1.609(8)
O107 Si15 1.617(8)
O108 Si16 1.596(9)
O108 Si13 1.623(9)
O109 Si16 1.612(8)
O109 Si12 1.624(8)
O110 Si18 1.610(9)
O110 Si16 1.615(8)
O111 Si17 1.611(8)
O111 Si18 1.619(8)
O112 Si15 1.610(9)
O112 Si18 1.616(9)
O201 Si21 1.602(8)
O201 Si24 1.622(8)
O202 Si22 1.608(8)
O202 Si21 1.611(8)
O203 Si21 1.608(8)
O203 Si23 1.617(8)
O204 Si24 1.609(9)
O204 Si26 1.622(9)
O205 Si24 1.607(9)
O205 Si27 1.623(9)
O206 Si27 1.606(8)
O206 Si22 1.617(8)
O207 Si22 1.612(8)
O207 Si25 1.617(8)
O208 Si25 1.610(8)
O208 Si23 1.613(9)
O209 Si23 1.599(9)
O209 Si26 1.621(10)
O210 Si28 1.611(9)
O210 Si25 1.620(9)
O211 Si28 1.594(11)
O211 Si26 1.635(10)
O212 Si28 1.609(10)
O212 Si27 1.617(9)
Re1 Re2 3.0127(9)
Re3 Re4 3.0242(10)
